data_7029768
loop_
_publ_author_name
'Gusev, Alexey N'
'Nemec, Ivan'
'Herchel, Radovan'
'Bayjyyev, Eziz'
'Nyshchimenko, Galyna A'
'Alexandrov, Grigory G'
'Eremenko, Igor L'
'Tr\'avn\'i\<cek, Zden\<ek'
'Hasegawa, Miki'
'Linert, Wolfgang'

_publ_section_title
;
 Versatile coordination modes of
 bis[5-(2-pyridine-2-yl)-1,2,4-triazole-3-yl]alkanes in Cu(ii) complexes.
;
_journal_issue 19
_journal_name_full 'Dalton transactions (Cambridge, England : 2003)'
_journal_page_first 7153
_journal_page_last 7165
_journal_paper_doi 10.1039/c4dt00462k
_journal_volume 43
_journal_year 2014
_chemical_formula_sum 'C40 H51 Cl3 Cu3 N20 O14'
_chemical_formula_weight 1332.98
_chemical_name_systematic
; 
 ? 
;
_space_group_IT_number 14
_symmetry_cell_setting monoclinic
_symmetry_space_group_name_Hall '-P 2ybc'
_symmetry_space_group_name_H-M 'P 1 21/c 1'
_atom_sites_solution_hydrogens geom
_atom_sites_solution_primary direct
_atom_sites_solution_secondary difmap
_audit_creation_method SHELXL-97
_cell_angle_alpha 90.00
_cell_angle_beta 107.791(4)
_cell_angle_gamma 90.00
_cell_formula_units_Z 4
_cell_length_a 15.662(3)
_cell_length_b 22.852(4)
_cell_length_c 15.481(3)
_cell_measurement_reflns_used 223
_cell_measurement_temperature 120(2)
_cell_measurement_theta_max 16.26
_cell_measurement_theta_min 2.76
_cell_volume 5275.8(17)
_computing_cell_refinement 'Bruker SAINT'
_computing_data_collection 'Bruker APEX2'
_computing_data_reduction 'Bruker SAINT'
_computing_molecular_graphics 'Bruker SHELXTL'
_computing_publication_material 'Bruker SHELXTL'
_computing_structure_refinement 'SHELXL-97 (Sheldrick, 1997)'
_computing_structure_solution 'SHELXS-97 (Sheldrick, 1990)'
_diffrn_ambient_temperature 120(2)
_diffrn_measured_fraction_theta_full 0.981
_diffrn_measured_fraction_theta_max 0.981
_diffrn_measurement_device_type 'Bruker APEX-II CCD'
_diffrn_measurement_method '\f and \w scans'
_diffrn_radiation_monochromator graphite
_diffrn_radiation_source 'fine-focus sealed tube'
_diffrn_radiation_type MoK\a
_diffrn_radiation_wavelength 0.71073
_diffrn_reflns_av_R_equivalents 0.2369
_diffrn_reflns_av_sigmaI/netI 0.3266
_diffrn_reflns_limit_h_max 17
_diffrn_reflns_limit_h_min -19
_diffrn_reflns_limit_k_max 28
_diffrn_reflns_limit_k_min -28
_diffrn_reflns_limit_l_max 17
_diffrn_reflns_limit_l_min -19
_diffrn_reflns_number 32048
_diffrn_reflns_theta_full 26.84
_diffrn_reflns_theta_max 26.84
_diffrn_reflns_theta_min 2.39
_diffrn_standards_number 0
_exptl_absorpt_coefficient_mu 1.434
_exptl_absorpt_correction_T_max 0.7454
_exptl_absorpt_correction_T_min 0.5347
_exptl_absorpt_correction_type empirical
_exptl_absorpt_process_details sadabs
_exptl_crystal_density_diffrn 1.678
_exptl_crystal_density_method 'not measured'
_exptl_crystal_description plate
_exptl_crystal_F_000 2724
_exptl_crystal_size_max 0.28
_exptl_crystal_size_mid 0.16
_exptl_crystal_size_min 0.07
_refine_diff_density_max 1.912
_refine_diff_density_min -0.874
_refine_diff_density_rms 0.161
_refine_ls_extinction_method none
_refine_ls_goodness_of_fit_ref 1.034
_refine_ls_hydrogen_treatment mixed
_refine_ls_matrix_type full
_refine_ls_number_parameters 721
_refine_ls_number_reflns 11099
_refine_ls_number_restraints 79
_refine_ls_restrained_S_all 1.050
_refine_ls_R_factor_all 0.2309
_refine_ls_R_factor_gt 0.0774
_refine_ls_shift/su_max 0.026
_refine_ls_shift/su_mean 0.004
_refine_ls_structure_factor_coef Fsqd
_refine_ls_weighting_details 'calc w=1/[\s^2^(Fo^2^)+(0.0372P)^2^+0.0000P] where P=(Fo^2^+2Fc^2^)/3'
_refine_ls_weighting_scheme calc
_refine_ls_wR_factor_gt 0.1735
_refine_ls_wR_factor_ref 0.2234
_reflns_number_gt 3900
_reflns_number_total 11099
_reflns_threshold_expression >2sigma(I)
_cod_data_source_file c4dt00462k2.cif
_cod_data_source_block complex7
_cod_depositor_comments
;Adding full bibliography for
 ./tmp-cod-update-bibliographies-12899/cifs/7029768.cif.
;
_cod_original_cell_volume 5275.6(16)
_cod_original_sg_symbol_H-M P2(1)/c
_cod_database_code 7029768

loop_
_symmetry_equiv_pos_as_xyz
'x, y, z'
'-x, y+1/2, -z+1/2'
'-x, -y, -z'
'x, -y-1/2, z-1/2'

loop_
_atom_site_label
_atom_site_type_symbol
_atom_site_fract_x
_atom_site_fract_y
_atom_site_fract_z
_atom_site_U_iso_or_equiv
_atom_site_adp_type
_atom_site_occupancy
_atom_site_symmetry_multiplicity
_atom_site_calc_flag
_atom_site_refinement_flags
Cu1 Cu 0.54096(9) 0.62693(6) -0.28147(9) 0.0208(4) Uani 1 1 d .
Cu2 Cu 0.64162(9) 0.60420(6) -0.03108(9) 0.0212(4) Uani 1 1 d .
Cu3 Cu 1.04335(9) 0.62809(6) 0.22431(9) 0.0251(4) Uani 1 1 d .
N1 N 0.6422(6) 0.6936(4) -0.2633(6) 0.025(2) Uani 1 1 d .
N2 N 0.4690(6) 0.6893(4) -0.3584(6) 0.026(2) Uani 1 1 d .
N3 N 0.4658(8) 0.7837(5) -0.4073(8) 0.047(3) Uani 1 1 d .
N4 N 0.3846(7) 0.7578(5) -0.4409(6) 0.038(3) Uani 1 1 d .
H4B H 0.3373 0.7752 -0.4777 0.046 Uiso 1 1 calc R
N5 N 0.3712(5) 0.6122(4) -0.1149(6) 0.019(2) Uani 1 1 d .
N6 N 0.4690(6) 0.6216(4) -0.1940(6) 0.023(2) Uani 1 1 d .
N7 N 0.5159(5) 0.6045(4) -0.1068(6) 0.017(2) Uani 1 1 d .
N8 N 0.5756(6) 0.5739(4) 0.0621(6) 0.023(2) Uani 1 1 d .
N9 N 0.5647(5) 0.5797(4) -0.3886(6) 0.019(2) Uani 1 1 d .
N10 N 0.7354(5) 0.5032(4) -0.2123(6) 0.020(2) Uani 1 1 d .
N11 N 0.6307(5) 0.5694(4) -0.2156(6) 0.017(2) Uani 1 1 d .
N12 N 0.6792(5) 0.5605(4) -0.1251(6) 0.016(2) Uani 1 1 d .
N13 N 0.7623(6) 0.6175(4) 0.0541(6) 0.021(2) Uani 1 1 d .
N14 N 0.9029(5) 0.6268(4) 0.1415(6) 0.024(2) Uani 1 1 d .
N15 N 0.8727(6) 0.6819(4) 0.1134(6) 0.024(2) Uani 1 1 d .
N16 N 0.6454(6) 0.6983(4) -0.0316(6) 0.016(2) Uani 1 1 d .
N17 N 1.0918(6) 0.5446(4) 0.2348(6) 0.026(2) Uani 1 1 d .
H17B H 1.0598 0.5229 0.1855 0.031 Uiso 1 1 calc R
H17C H 1.1510 0.5448 0.2365 0.031 Uiso 1 1 calc R
N18 N 1.0296(7) 0.6130(4) 0.3471(6) 0.035(3) Uani 1 1 d .
H18B H 0.9726 0.5974 0.3371 0.042 Uiso 1 1 calc R
N19 N 1.0454(7) 0.7127(4) 0.2627(7) 0.041(3) Uani 1 1 d .
H19B H 0.9877 0.7280 0.2438 0.049 Uiso 1 1 calc R
N20 N 1.0958(6) 0.6598(4) 0.1298(7) 0.037(3) Uani 1 1 d .
H20B H 1.1554 0.6498 0.1444 0.045 Uiso 1 1 calc R
H20C H 1.0662 0.6441 0.0740 0.045 Uiso 1 1 calc R
C1 C 0.7280(8) 0.6924(5) -0.2126(8) 0.032(3) Uani 1 1 d .
H1A H 0.7521 0.6571 -0.1825 0.038 Uiso 1 1 calc R
C2 C 0.7835(9) 0.7415(6) -0.2022(9) 0.045(4) Uani 1 1 d .
H2A H 0.8443 0.7392 -0.1654 0.054 Uiso 1 1 calc R
C3 C 0.7515(10) 0.7917(6) -0.2440(9) 0.049(4) Uani 1 1 d .
H3A H 0.7890 0.8251 -0.2369 0.059 Uiso 1 1 calc R
C4 C 0.6616(9) 0.7943(5) -0.2984(8) 0.036(3) Uani 1 1 d .
H4A H 0.6371 0.8291 -0.3297 0.043 Uiso 1 1 calc R
C5 C 0.6093(8) 0.7441(5) -0.3052(7) 0.025(3) Uani 1 1 d .
C6 C 0.5153(8) 0.7413(5) -0.3572(8) 0.026(3) Uani 1 1 d .
C7 C 0.3845(8) 0.7023(6) -0.4119(8) 0.032(3) Uani 1 1 d .
C8 C 0.3049(7) 0.6623(6) -0.4388(8) 0.037(4) Uani 1 1 d .
H8A H 0.3023 0.6426 -0.4965 0.044 Uiso 1 1 calc R
H8B H 0.2495 0.6857 -0.4491 0.044 Uiso 1 1 calc R
C9 C 0.3093(8) 0.6170(5) -0.3675(7) 0.035(3) Uani 1 1 d .
H9A H 0.3642 0.5933 -0.3581 0.042 Uiso 1 1 calc R
H9B H 0.2570 0.5905 -0.3889 0.042 Uiso 1 1 calc R
C10 C 0.3097(7) 0.6441(5) -0.2775(7) 0.025(3) Uani 1 1 d U
H10A H 0.3135 0.6871 -0.2825 0.031 Uiso 1 1 calc R
H10B H 0.2518 0.6350 -0.2671 0.031 Uiso 1 1 calc R
C11 C 0.3843(7) 0.6242(5) -0.1958(7) 0.019(3) Uani 1 1 d .
C12 C 0.4534(7) 0.6005(5) -0.0620(7) 0.019(3) Uani 1 1 d .
C13 C 0.4856(7) 0.5816(5) 0.0313(8) 0.024(3) Uani 1 1 d .
C14 C 0.4323(8) 0.5741(5) 0.0853(8) 0.029(3) Uani 1 1 d .
H14A H 0.3699 0.5821 0.0629 0.035 Uiso 1 1 calc R
C15 C 0.4706(9) 0.5543(5) 0.1740(9) 0.038(3) Uani 1 1 d .
H15A H 0.4344 0.5483 0.2126 0.046 Uiso 1 1 calc R
C16 C 0.5606(9) 0.5437(5) 0.2047(8) 0.033(3) Uani 1 1 d .
H16A H 0.5880 0.5292 0.2642 0.040 Uiso 1 1 calc R
C17 C 0.6108(7) 0.5546(5) 0.1468(7) 0.023(3) Uani 1 1 d .
H17A H 0.6737 0.5480 0.1686 0.028 Uiso 1 1 calc R
C18 C 0.5289(7) 0.5869(5) -0.4782(8) 0.026(3) Uani 1 1 d .
H18A H 0.4824 0.6149 -0.4996 0.031 Uiso 1 1 calc R
C19 C 0.5567(8) 0.5552(5) -0.5413(8) 0.030(3) Uani 1 1 d .
H19A H 0.5302 0.5620 -0.6044 0.036 Uiso 1 1 calc R
C20 C 0.6219(7) 0.5144(5) -0.5121(8) 0.024(3) Uani 1 1 d .
H20A H 0.6411 0.4918 -0.5542 0.029 Uiso 1 1 calc R
C21 C 0.6594(7) 0.5065(5) -0.4212(7) 0.022(3) Uani 1 1 d .
H21A H 0.7059 0.4785 -0.3992 0.027 Uiso 1 1 calc R
C22 C 0.6300(7) 0.5390(4) -0.3614(7) 0.015(2) Uani 1 1 d U
C23 C 0.6664(7) 0.5357(5) -0.2635(7) 0.017(3) Uani 1 1 d .
C24 C 0.7399(7) 0.5199(5) -0.1284(8) 0.021(3) Uani 1 1 d .
C25 C 0.8102(7) 0.4978(5) -0.0460(7) 0.028(3) Uani 1 1 d .
H25A H 0.8617 0.5251 -0.0321 0.034 Uiso 1 1 calc R
H25B H 0.8315 0.4595 -0.0612 0.034 Uiso 1 1 calc R
C26 C 0.7827(7) 0.4900(5) 0.0406(7) 0.025(3) Uani 1 1 d .
H26A H 0.7198 0.5030 0.0284 0.030 Uiso 1 1 calc R
H26B H 0.7854 0.4479 0.0564 0.030 Uiso 1 1 calc R
C27 C 0.8415(7) 0.5238(5) 0.1209(8) 0.028(3) Uani 1 1 d .
H27A H 0.8224 0.5151 0.1750 0.034 Uiso 1 1 calc R
H27B H 0.9043 0.5105 0.1338 0.034 Uiso 1 1 calc R
C28 C 0.8374(7) 0.5891(5) 0.1051(7) 0.019(3) Uani 1 1 d .
C29 C 0.7883(7) 0.6737(5) 0.0620(8) 0.024(3) Uani 1 1 d .
C30 C 0.7272(7) 0.7196(5) 0.0144(7) 0.023(3) Uani 1 1 d .
C31 C 0.7488(8) 0.7794(5) 0.0172(8) 0.030(3) Uani 1 1 d .
H31A H 0.8064 0.7931 0.0517 0.036 Uiso 1 1 calc R
C32 C 0.6833(9) 0.8177(5) -0.0321(9) 0.044(4) Uani 1 1 d .
H32A H 0.6960 0.8582 -0.0338 0.053 Uiso 1 1 calc R
C33 C 0.5983(8) 0.7961(6) -0.0793(9) 0.039(4) Uani 1 1 d .
H33A H 0.5519 0.8214 -0.1126 0.047 Uiso 1 1 calc R
C34 C 0.5847(7) 0.7379(5) -0.0758(7) 0.024(3) Uani 1 1 d .
H34A H 0.5265 0.7237 -0.1076 0.029 Uiso 1 1 calc R
C37 C 1.0831(7) 0.5191(5) 0.3179(8) 0.032(3) Uani 1 1 d .
H37A H 1.1296 0.4887 0.3407 0.038 Uiso 1 1 calc R
H37B H 1.0235 0.5004 0.3056 0.038 Uiso 1 1 calc R
C38 C 1.0936(8) 0.5658(6) 0.3872(8) 0.039(4) Uani 1 1 d .
H38A H 1.0813 0.5499 0.4417 0.047 Uiso 1 1 calc R
H38B H 1.1557 0.5811 0.4055 0.047 Uiso 1 1 calc R
C39 C 1.0332(10) 0.6661(5) 0.3990(10) 0.060(4) Uani 1 1 d D
H39A H 0.9717 0.6788 0.3950 0.072 Uiso 1 1 calc R
H39B H 1.0665 0.6588 0.4635 0.072 Uiso 1 1 calc R
C40 C 1.0807(9) 0.7146(5) 0.3609(9) 0.054(4) Uani 1 1 d D
H40A H 1.1462 0.7078 0.3806 0.065 Uiso 1 1 calc R
H40B H 1.0690 0.7534 0.3835 0.065 Uiso 1 1 calc R
C41 C 1.1055(8) 0.7470(6) 0.2211(10) 0.049(4) Uani 1 1 d .
H41A H 1.0915 0.7893 0.2198 0.059 Uiso 1 1 calc R
H41B H 1.1693 0.7412 0.2560 0.059 Uiso 1 1 calc R
C42 C 1.0862(8) 0.7235(6) 0.1268(10) 0.047(4) Uani 1 1 d .
H42A H 1.0245 0.7342 0.0903 0.056 Uiso 1 1 calc R
H42B H 1.1284 0.7408 0.0976 0.056 Uiso 1 1 calc R
Cl1 Cl 0.8271(2) 0.54040(18) 0.3864(3) 0.0549(11) Uani 1 1 d D
O1S O 0.7563(8) 0.5108(8) 0.3275(9) 0.186(9) Uani 1 1 d D
O2S O 0.9055(6) 0.5089(4) 0.4005(8) 0.082(4) Uani 1 1 d D
O3S O 0.8376(8) 0.5932(5) 0.3481(12) 0.174(8) Uani 1 1 d D
O4S O 0.8075(8) 0.5447(6) 0.4692(8) 0.118(5) Uani 1 1 d D
Cl2 Cl 0.0149(2) 0.37901(17) 0.1215(3) 0.0516(10) Uani 1 1 d D
O5S O 0.0358(13) 0.3470(9) 0.2004(11) 0.237(9) Uani 1 1 d DU
O6S O -0.0749(7) 0.3678(6) 0.0749(9) 0.125(5) Uani 1 1 d DU
O7S O 0.0614(8) 0.3499(6) 0.0692(8) 0.113(5) Uani 1 1 d DU
O8S O 0.0284(11) 0.4377(6) 0.1326(12) 0.186(7) Uani 1 1 d DU
Cl3 Cl 0.3312(2) 0.66267(15) 0.2976(2) 0.0348(8) Uani 1 1 d D
O9S O 0.3555(7) 0.7157(4) 0.3428(9) 0.096(4) Uani 1 1 d D
O10S O 0.3017(6) 0.6698(5) 0.2032(6) 0.078(3) Uani 1 1 d DU
O11S O 0.4056(5) 0.6242(4) 0.3206(6) 0.049(3) Uani 1 1 d D
O12S O 0.2586(5) 0.6380(4) 0.3245(6) 0.044(2) Uani 1 1 d D
O1W O 0.7512(5) 0.1762(4) 0.5502(6) 0.044(3) Uani 1 1 d .
O2W O 0.9258(13) 0.3825(9) 0.3835(14) 0.218(9) Uani 1 1 d U
H1W1 H 0.7163 0.1577 0.5687 0.180 Uiso 1 1 d .
H2W1 H 0.8006 0.1634 0.5578 0.180 Uiso 1 1 d .
H1W2 H 0.9754 0.3788 0.3937 0.220 Uiso 1 1 d .
H2W2 H 0.9180 0.4186 0.3875 0.220 Uiso 1 1 d .

loop_
_atom_site_aniso_label
_atom_site_aniso_U_11
_atom_site_aniso_U_22
_atom_site_aniso_U_33
_atom_site_aniso_U_23
_atom_site_aniso_U_13
_atom_site_aniso_U_12
Cu1 0.0204(8) 0.0217(8) 0.0199(8) 0.0020(7) 0.0055(6) 0.0052(7)
Cu2 0.0183(8) 0.0271(8) 0.0170(8) -0.0007(7) 0.0034(6) 0.0022(7)
Cu3 0.0214(8) 0.0246(8) 0.0260(9) 0.0004(7) 0.0025(6) 0.0016(7)
N1 0.023(6) 0.025(6) 0.031(6) 0.004(5) 0.015(5) 0.002(5)
N2 0.032(6) 0.024(6) 0.020(6) 0.005(4) 0.005(5) 0.009(5)
N3 0.057(8) 0.046(8) 0.046(8) 0.007(6) 0.029(6) 0.011(7)
N4 0.037(7) 0.040(7) 0.031(7) 0.018(6) 0.001(5) 0.020(6)
N5 0.018(5) 0.016(6) 0.024(6) -0.002(4) 0.008(4) -0.007(4)
N6 0.019(5) 0.024(6) 0.020(5) 0.007(4) -0.001(4) 0.009(5)
N7 0.009(5) 0.018(5) 0.021(5) 0.001(4) 0.001(4) 0.008(4)
N8 0.028(6) 0.022(6) 0.017(6) 0.001(4) 0.003(4) 0.002(5)
N9 0.019(5) 0.017(5) 0.017(5) 0.001(4) -0.002(4) 0.006(4)
N10 0.019(5) 0.026(6) 0.015(5) -0.003(4) 0.003(4) -0.002(4)
N11 0.021(5) 0.018(5) 0.018(5) 0.005(4) 0.014(4) 0.007(4)
N12 0.015(5) 0.014(5) 0.021(5) 0.004(4) 0.007(4) 0.011(4)
N13 0.020(5) 0.015(6) 0.027(6) -0.002(4) 0.005(4) -0.007(4)
N14 0.018(5) 0.030(6) 0.014(5) -0.002(5) -0.010(4) -0.002(5)
N15 0.021(6) 0.023(6) 0.030(6) 0.007(5) 0.010(5) 0.002(5)
N16 0.018(5) 0.011(5) 0.015(5) -0.010(4) -0.002(4) 0.002(4)
N17 0.017(5) 0.033(6) 0.027(6) -0.004(5) 0.006(4) 0.002(5)
N18 0.048(7) 0.028(7) 0.031(6) -0.010(5) 0.013(5) -0.003(5)
N19 0.037(7) 0.039(7) 0.036(7) -0.008(6) -0.004(5) 0.003(6)
N20 0.031(6) 0.042(7) 0.041(7) 0.010(6) 0.015(5) -0.009(5)
C1 0.035(8) 0.017(7) 0.046(9) 0.005(6) 0.016(7) -0.006(6)
C2 0.049(9) 0.048(10) 0.038(9) -0.005(8) 0.013(7) -0.023(8)
C3 0.073(12) 0.033(9) 0.050(10) -0.005(8) 0.032(9) -0.020(8)
C4 0.069(10) 0.020(7) 0.028(8) 0.007(6) 0.028(7) 0.000(7)
C5 0.037(8) 0.021(7) 0.018(7) 0.002(6) 0.011(6) -0.003(6)
C6 0.038(8) 0.021(7) 0.021(7) 0.008(6) 0.014(6) 0.002(6)
C7 0.020(7) 0.051(9) 0.024(7) 0.005(7) 0.006(6) 0.019(7)
C8 0.023(7) 0.060(10) 0.020(7) 0.011(7) -0.006(6) 0.016(7)
C9 0.032(8) 0.042(9) 0.026(7) -0.014(6) 0.001(6) -0.007(6)
C10 0.024(3) 0.027(3) 0.026(3) -0.001(2) 0.009(2) 0.001(2)
C11 0.017(6) 0.015(6) 0.019(6) -0.007(5) -0.003(5) 0.002(5)
C12 0.019(6) 0.016(6) 0.019(6) -0.004(5) 0.000(5) -0.002(5)
C13 0.021(7) 0.023(7) 0.027(7) -0.002(6) 0.006(6) 0.002(5)
C14 0.024(7) 0.032(8) 0.038(8) -0.008(6) 0.018(6) -0.003(6)
C15 0.044(9) 0.039(9) 0.036(9) -0.003(7) 0.017(7) -0.019(7)
C16 0.051(9) 0.028(8) 0.019(7) 0.006(6) 0.009(6) -0.011(7)
C17 0.025(7) 0.020(7) 0.019(7) 0.006(5) -0.001(5) -0.002(5)
C18 0.026(7) 0.020(7) 0.031(8) -0.011(6) 0.009(6) -0.003(5)
C19 0.041(8) 0.024(7) 0.020(7) 0.001(6) 0.003(6) -0.008(6)
C20 0.014(6) 0.028(7) 0.030(8) -0.017(6) 0.004(5) -0.008(6)
C21 0.021(7) 0.023(7) 0.020(7) -0.007(5) 0.003(5) 0.005(5)
C22 0.015(3) 0.015(3) 0.015(3) 0.0029(19) 0.004(2) 0.000(2)
C23 0.009(6) 0.014(6) 0.029(7) 0.001(5) 0.007(5) -0.003(5)
C24 0.024(7) 0.016(7) 0.025(7) 0.000(5) 0.009(5) -0.008(5)
C25 0.025(7) 0.030(8) 0.022(7) -0.001(6) -0.004(5) 0.011(6)
C26 0.023(7) 0.013(7) 0.035(8) 0.009(6) 0.003(6) 0.011(5)
C27 0.033(8) 0.019(7) 0.024(7) -0.002(6) -0.004(6) -0.004(6)
C28 0.017(6) 0.021(7) 0.016(6) -0.004(5) 0.003(5) -0.001(5)
C29 0.022(7) 0.022(7) 0.026(7) -0.001(6) 0.007(6) 0.000(6)
C30 0.014(6) 0.035(8) 0.020(7) -0.006(6) 0.005(5) 0.004(6)
C31 0.020(7) 0.029(8) 0.037(8) -0.006(6) 0.004(6) -0.008(6)
C32 0.052(10) 0.012(7) 0.076(11) -0.002(7) 0.032(8) 0.006(7)
C33 0.021(8) 0.036(9) 0.049(9) 0.003(7) -0.007(6) 0.007(7)
C34 0.014(6) 0.020(7) 0.031(7) 0.000(6) -0.003(5) 0.007(5)
C37 0.020(7) 0.033(8) 0.047(9) 0.017(7) 0.017(6) 0.016(6)
C38 0.028(8) 0.058(10) 0.027(8) 0.012(7) 0.002(6) 0.006(7)
C39 0.085(12) 0.038(10) 0.071(12) -0.009(9) 0.045(10) 0.010(9)
C40 0.076(11) 0.039(10) 0.040(10) -0.016(8) 0.006(8) 0.001(8)
C41 0.034(9) 0.027(9) 0.071(11) 0.003(8) -0.007(8) -0.011(7)
C42 0.028(8) 0.046(10) 0.067(11) 0.008(8) 0.014(7) -0.007(7)
Cl1 0.034(2) 0.074(3) 0.056(3) 0.039(2) 0.0114(19) 0.008(2)
O1S 0.094(11) 0.32(2) 0.100(12) 0.081(13) -0.034(9) -0.100(13)
O2S 0.060(7) 0.069(8) 0.132(11) 0.028(7) 0.053(7) 0.030(6)
O3S 0.116(11) 0.097(12) 0.34(2) 0.141(14) 0.117(14) 0.055(9)
O4S 0.117(11) 0.156(14) 0.114(12) 0.004(10) 0.084(10) 0.012(9)
Cl2 0.038(2) 0.057(3) 0.053(2) -0.002(2) 0.0025(17) -0.0042(19)
O5S 0.237(10) 0.258(10) 0.218(10) 0.001(2) 0.073(4) 0.001(2)
O6S 0.113(6) 0.122(6) 0.138(6) 0.004(4) 0.035(4) -0.004(4)
O7S 0.118(6) 0.115(6) 0.109(6) -0.013(4) 0.038(4) 0.024(4)
O8S 0.185(8) 0.181(8) 0.198(8) -0.008(4) 0.066(4) -0.011(4)
Cl3 0.0291(19) 0.040(2) 0.034(2) 0.0072(16) 0.0069(15) 0.0021(16)
O9S 0.070(8) 0.030(7) 0.191(14) -0.031(8) 0.044(8) -0.011(6)
O10S 0.075(5) 0.093(5) 0.068(5) 0.017(4) 0.026(3) 0.000(4)
O11S 0.025(5) 0.055(7) 0.063(7) 0.006(5) 0.009(4) 0.016(5)
O12S 0.037(5) 0.054(7) 0.049(6) 0.007(5) 0.024(5) -0.001(5)
O1W 0.021(5) 0.058(7) 0.052(6) 0.033(5) 0.011(4) 0.007(4)
O2W 0.227(9) 0.214(9) 0.214(9) -0.004(4) 0.066(5) -0.002(4)

loop_
_atom_type_symbol
_atom_type_description
_atom_type_scat_dispersion_real
_atom_type_scat_dispersion_imag
_atom_type_scat_source
C C 0.0033 0.0016 'International Tables Vol C Tables 4.2.6.8 and 6.1.1.4'
H H 0.0000 0.0000 'International Tables Vol C Tables 4.2.6.8 and 6.1.1.4'
N N 0.0061 0.0033 'International Tables Vol C Tables 4.2.6.8 and 6.1.1.4'
O O 0.0106 0.0060 'International Tables Vol C Tables 4.2.6.8 and 6.1.1.4'
Cl Cl 0.1484 0.1585 'International Tables Vol C Tables 4.2.6.8 and 6.1.1.4'
Cu Cu 0.3201 1.2651 'International Tables Vol C Tables 4.2.6.8 and 6.1.1.4'

loop_
_geom_angle_atom_site_label_1
_geom_angle_atom_site_label_2
_geom_angle_atom_site_label_3
_geom_angle
N11 Cu1 N2 168.8(4)
N11 Cu1 N6 94.0(3)
N2 Cu1 N6 96.7(4)
N11 Cu1 N9 78.2(3)
N2 Cu1 N9 95.8(3)
N6 Cu1 N9 140.3(3)
N11 Cu1 N1 91.4(4)
N2 Cu1 N1 80.2(4)
N6 Cu1 N1 119.7(4)
N9 Cu1 N1 99.5(3)
N7 Cu2 N13 169.4(4)
N7 Cu2 N12 91.8(3)
N13 Cu2 N12 97.4(4)
N7 Cu2 N8 78.4(4)
N13 Cu2 N8 99.3(3)
N12 Cu2 N8 130.1(3)
N7 Cu2 N16 91.0(3)
N13 Cu2 N16 80.0(3)
N12 Cu2 N16 118.9(3)
N8 Cu2 N16 110.3(3)
N18 Cu3 N20 158.9(4)
N18 Cu3 N19 83.3(4)
N20 Cu3 N19 84.0(4)
N18 Cu3 N17 84.7(4)
N20 Cu3 N17 99.8(4)
N19 Cu3 N17 154.0(4)
N18 Cu3 N14 100.0(4)
N20 Cu3 N14 98.0(4)
N19 Cu3 N14 96.3(4)
N17 Cu3 N14 108.5(4)
C1 N1 C5 117.9(10)
C1 N1 Cu1 129.2(8)
C5 N1 Cu1 112.7(7)
C7 N2 C6 103.1(10)
C7 N2 Cu1 142.6(9)
C6 N2 Cu1 114.2(7)
C6 N3 N4 102.5(10)
C7 N4 N3 112.4(10)
C7 N4 H4B 123.8
N3 N4 H4B 123.8
C12 N5 C11 102.7(8)
C11 N6 N7 105.3(8)
C11 N6 Cu1 138.4(7)
N7 N6 Cu1 115.8(6)
C12 N7 N6 105.5(8)
C12 N7 Cu2 116.2(7)
N6 N7 Cu2 136.2(7)
C17 N8 C13 117.6(10)
C17 N8 Cu2 129.3(8)
C13 N8 Cu2 112.8(7)
C18 N9 C22 116.5(9)
C18 N9 Cu1 129.4(7)
C22 N9 Cu1 113.9(7)
C24 N10 C23 102.1(9)
C23 N11 N12 106.7(8)
C23 N11 Cu1 117.5(7)
N12 N11 Cu1 134.8(7)
C24 N12 N11 103.9(8)
C24 N12 Cu2 138.1(7)
N11 N12 Cu2 118.0(6)
C29 N13 C28 102.6(8)
C29 N13 Cu2 114.3(7)
C28 N13 Cu2 142.7(7)
C28 N14 N15 108.3(8)
C28 N14 Cu3 140.3(8)
N15 N14 Cu3 111.3(7)
C29 N15 N14 104.2(9)
C34 N16 C30 115.9(9)
C34 N16 Cu2 131.4(7)
C30 N16 Cu2 112.4(7)
C37 N17 Cu3 108.2(7)
C37 N17 H17B 110.1
Cu3 N17 H17B 110.1
C37 N17 H17C 110.1
Cu3 N17 H17C 110.1
H17B N17 H17C 108.4
C38 N18 C39 118.3(11)
C38 N18 Cu3 105.6(7)
C39 N18 Cu3 112.6(8)
C38 N18 H18B 106.6
C39 N18 H18B 106.6
Cu3 N18 H18B 106.6
C40 N19 C41 110.1(9)
C40 N19 Cu3 107.7(8)
C41 N19 Cu3 109.1(8)
C40 N19 H19B 110.0
C41 N19 H19B 110.0
Cu3 N19 H19B 110.0
C42 N20 Cu3 108.7(8)
C42 N20 H20B 110.0
Cu3 N20 H20B 110.0
C42 N20 H20C 109.9
Cu3 N20 H20C 109.9
H20B N20 H20C 108.3
N1 C1 C2 122.1(12)
N1 C1 H1A 119.0
C2 C1 H1A 119.0
C3 C2 C1 120.3(13)
C3 C2 H2A 119.9
C1 C2 H2A 119.9
C2 C3 C4 119.1(13)
C2 C3 H3A 120.5
C4 C3 H3A 120.5
C5 C4 C3 117.9(12)
C5 C4 H4A 121.0
C3 C4 H4A 121.0
N1 C5 C4 122.7(11)
N1 C5 C6 113.9(10)
C4 C5 C6 123.4(11)
N3 C6 N2 114.0(11)
N3 C6 C5 127.2(12)
N2 C6 C5 118.8(10)
N4 C7 N2 108.0(11)
N4 C7 C8 124.6(10)
N2 C7 C8 127.3(12)
C7 C8 C9 111.7(9)
C7 C8 H8A 109.3
C9 C8 H8A 109.3
C7 C8 H8B 109.3
C9 C8 H8B 109.3
H8A C8 H8B 107.9
C8 C9 C10 112.3(11)
C8 C9 H9A 109.1
C10 C9 H9A 109.1
C8 C9 H9B 109.1
C10 C9 H9B 109.1
H9A C9 H9B 107.9
C11 C10 C9 115.6(9)
C11 C10 H10A 108.4
C9 C10 H10A 108.4
C11 C10 H10B 108.4
C9 C10 H10B 108.4
H10A C10 H10B 107.4
N6 C11 N5 113.9(9)
N6 C11 C10 123.3(10)
N5 C11 C10 122.6(9)
N5 C12 N7 112.5(9)
N5 C12 C13 131.0(10)
N7 C12 C13 116.4(9)
N8 C13 C14 122.3(11)
N8 C13 C12 113.5(10)
C14 C13 C12 124.1(11)
C13 C14 C15 119.1(11)
C13 C14 H14A 120.4
C15 C14 H14A 120.5
C16 C15 C14 119.2(12)
C16 C15 H15A 120.4
C14 C15 H15A 120.4
C15 C16 C17 118.3(12)
C15 C16 H16A 120.8
C17 C16 H16A 120.8
N8 C17 C16 123.4(11)
N8 C17 H17A 118.3
C16 C17 H17A 118.3
N9 C18 C19 122.9(11)
N9 C18 H18A 118.5
C19 C18 H18A 118.6
C20 C19 C18 119.3(11)
C20 C19 H19A 120.3
C18 C19 H19A 120.3
C19 C20 C21 118.7(11)
C19 C20 H20A 120.7
C21 C20 H20A 120.6
C22 C21 C20 119.8(10)
C22 C21 H21A 120.1
C20 C21 H21A 120.1
N9 C22 C21 122.7(10)
N9 C22 C23 112.5(9)
C21 C22 C23 124.8(10)
N11 C23 N10 113.3(10)
N11 C23 C22 117.5(9)
N10 C23 C22 129.2(10)
N10 C24 N12 114.0(9)
N10 C24 C25 122.6(10)
N12 C24 C25 123.3(10)
C24 C25 C26 117.0(9)
C24 C25 H25A 108.0
C26 C25 H25A 108.1
C24 C25 H25B 108.1
C26 C25 H25B 108.1
H25A C25 H25B 107.3
C27 C26 C25 113.3(10)
C27 C26 H26A 108.9
C25 C26 H26A 108.9
C27 C26 H26B 108.9
C25 C26 H26B 108.9
H26A C26 H26B 107.7
C28 C27 C26 112.7(9)
C28 C27 H27A 109.0
C26 C27 H27A 109.1
C28 C27 H27B 109.1
C26 C27 H27B 109.1
H27A C27 H27B 107.8
N14 C28 N13 110.9(9)
N14 C28 C27 125.6(10)
N13 C28 C27 123.4(9)
N15 C29 N13 114.0(10)
N15 C29 C30 125.4(11)
N13 C29 C30 120.5(10)
N16 C30 C31 123.2(10)
N16 C30 C29 112.1(10)
C31 C30 C29 124.7(10)
C32 C31 C30 117.8(11)
C32 C31 H31A 121.1
C30 C31 H31A 121.1
C31 C32 C33 119.4(12)
C31 C32 H32A 120.3
C33 C32 H32A 120.3
C34 C33 C32 117.7(11)
C34 C33 H33A 121.2
C32 C33 H33A 121.2
N16 C34 C33 126.1(11)
N16 C34 H34A 116.9
C33 C34 H34A 117.0
N17 C37 C38 109.3(10)
N17 C37 H37A 109.8
C38 C37 H37A 109.8
N17 C37 H37B 109.8
C38 C37 H37B 109.8
H37A C37 H37B 108.3
N18 C38 C37 108.1(9)
N18 C38 H38A 110.1
C37 C38 H38A 110.1
N18 C38 H38B 110.1
C37 C38 H38B 110.1
H38A C38 H38B 108.4
C40 C39 N18 109.3(10)
C40 C39 H39A 109.8
N18 C39 H39A 109.8
C40 C39 H39B 109.8
N18 C39 H39B 109.8
H39A C39 H39B 108.2
C39 C40 N19 107.7(11)
C39 C40 H40A 110.2
N19 C40 H40A 110.2
C39 C40 H40B 110.2
N19 C40 H40B 110.2
H40A C40 H40B 108.5
C42 C41 N19 105.3(10)
C42 C41 H41A 110.7
N19 C41 H41A 110.7
C42 C41 H41B 110.7
N19 C41 H41B 110.7
H41A C41 H41B 108.8
N20 C42 C41 109.7(11)
N20 C42 H42A 109.7
C41 C42 H42A 109.7
N20 C42 H42B 109.7
C41 C42 H42B 109.7
H42A C42 H42B 108.2
O1S Cl1 O3S 108.9(9)
O1S Cl1 O2S 110.2(9)
O3S Cl1 O2S 107.9(7)
O1S Cl1 O4S 106.3(8)
O3S Cl1 O4S 114.7(10)
O2S Cl1 O4S 108.8(7)
O5S Cl2 O8S 115.3(11)
O5S Cl2 O6S 107.0(10)
O8S Cl2 O6S 109.9(9)
O5S Cl2 O7S 103.5(10)
O8S Cl2 O7S 116.7(9)
O6S Cl2 O7S 103.4(8)
O9S Cl3 O10S 112.0(7)
O9S Cl3 O11S 109.6(6)
O10S Cl3 O11S 108.6(6)
O9S Cl3 O12S 108.3(6)
O10S Cl3 O12S 108.1(6)
O11S Cl3 O12S 110.2(5)
H1W1 O1W H2W1 118.8
H1W2 O2W H2W2 105.1

loop_
_geom_bond_atom_site_label_1
_geom_bond_atom_site_label_2
_geom_bond_distance
Cu1 N11 1.966(8)
Cu1 N2 1.975(9)
Cu1 N6 2.012(9)
Cu1 N9 2.106(9)
Cu1 N1 2.154(9)
Cu2 N7 1.960(8)
Cu2 N13 1.970(8)
Cu2 N12 1.997(9)
Cu2 N8 2.131(9)
Cu2 N16 2.151(8)
Cu3 N18 2.007(10)
Cu3 N20 2.018(9)
Cu3 N19 2.020(10)
Cu3 N17 2.042(9)
Cu3 N14 2.181(8)
N1 C1 1.334(13)
N1 C5 1.346(13)
N2 C7 1.362(13)
N2 C6 1.391(14)
N3 C6 1.332(14)
N3 N4 1.354(13)
N4 C7 1.344(15)
N4 H4B 0.8800
N5 C12 1.326(12)
N5 C11 1.357(12)
N6 C11 1.320(12)
N6 N7 1.381(11)
N7 C12 1.364(13)
N8 C17 1.333(13)
N8 C13 1.355(13)
N9 C18 1.338(13)
N9 C22 1.350(12)
N10 C24 1.335(13)
N10 C23 1.350(12)
N11 C23 1.308(12)
N11 N12 1.390(11)
N12 C24 1.339(13)
N13 C29 1.341(13)
N13 C28 1.364(12)
N14 C28 1.325(12)
N14 N15 1.369(12)
N15 C29 1.331(13)
N16 C34 1.340(12)
N16 C30 1.352(12)
N17 C37 1.455(13)
N17 H17B 0.9200
N17 H17C 0.9200
N18 C38 1.474(14)
N18 C39 1.448(15)
N18 H18B 0.9300
N19 C40 1.450(14)
N19 C41 1.512(16)
N19 H19B 0.9300
N20 C42 1.462(15)
N20 H20B 0.9200
N20 H20C 0.9200
C1 C2 1.399(15)
C1 H1A 0.9500
C2 C3 1.337(17)
C2 H2A 0.9500
C3 C4 1.404(17)
C3 H3A 0.9500
C4 C5 1.395(15)
C4 H4A 0.9500
C5 C6 1.448(15)
C7 C8 1.499(16)
C8 C9 1.500(15)
C8 H8A 0.9900
C8 H8B 0.9900
C9 C10 1.522(14)
C9 H9A 0.9900
C9 H9B 0.9900
C10 C11 1.505(14)
C10 H10A 0.9900
C10 H10B 0.9900
C12 C13 1.441(14)
C13 C14 1.360(14)
C14 C15 1.395(16)
C14 H14A 0.9500
C15 C16 1.365(15)
C15 H15A 0.9500
C16 C17 1.383(15)
C16 H16A 0.9500
C17 H17A 0.9500
C18 C19 1.388(15)
C18 H18A 0.9500
C19 C20 1.355(14)
C19 H19A 0.9500
C20 C21 1.361(14)
C20 H20A 0.9500
C21 C22 1.373(14)
C21 H21A 0.9500
C22 C23 1.448(14)
C24 C25 1.496(14)
C25 C26 1.538(15)
C25 H25A 0.9900
C25 H25B 0.9900
C26 C27 1.514(14)
C26 H26A 0.9900
C26 H26B 0.9900
C27 C28 1.511(14)
C27 H27A 0.9900
C27 H27B 0.9900
C29 C30 1.459(15)
C30 C31 1.404(15)
C31 C32 1.387(15)
C31 H31A 0.9500
C32 C33 1.397(15)
C32 H32A 0.9500
C33 C34 1.350(15)
C33 H33A 0.9500
C34 H34A 0.9500
C37 C38 1.487(16)
C37 H37A 0.9900
C37 H37B 0.9900
C38 H38A 0.9900
C38 H38B 0.9900
C39 C40 1.548(2)
C39 H39A 0.9900
C39 H39B 0.9900
C40 H40A 0.9900
C40 H40B 0.9900
C41 C42 1.497(17)
C41 H41A 0.9900
C41 H41B 0.9900
C42 H42A 0.9900
C42 H42B 0.9900
Cl1 O1S 1.378(11)
Cl1 O3S 1.377(10)
Cl1 O2S 1.382(8)
Cl1 O4S 1.410(10)
Cl2 O5S 1.375(14)
Cl2 O8S 1.359(13)
Cl2 O6S 1.394(11)
Cl2 O7S 1.411(10)
Cl3 O9S 1.394(9)
Cl3 O10S 1.400(9)
Cl3 O11S 1.416(7)
Cl3 O12S 1.439(7)
O1W H1W1 0.8097
O1W H2W1 0.8005
O2W H1W2 0.7484
O2W H2W2 0.8392
